data_1567347
loop_
_publ_author_name
'Chodkiewicz, Michal L.'
'Gajda, Roman'
'Lavina, Barbara'
'Tkachev, Sergey'
'Prakapenka, Vitali B.'
'Dera, Przemyslaw'
'Wozniak, Krzysztof'

_publ_section_title
;
 Accurate crystal structure of ice VI from X-ray diffraction with
 Hirshfeld atom refinement
;
_journal_issue 5
_journal_name_full IUCrJ
_journal_page_first
;
;
_journal_paper_doi 10.1107/S2052252522006662
_journal_volume 9
_journal_year 2022
_chemical_formula_moiety 'H2 O'
_chemical_formula_sum 'H2 O'
_chemical_formula_weight 18.015
_space_group_crystal_system tetragonal
_space_group_IT_number 137
_space_group_name_Hall '-P 4ac 2a'
_space_group_name_H-M_alt 'P 42/n m c :2'
_symmetry_Int_Tables_number 137
_audit_creation_date 2021-12-03
_audit_creation_method
;
Olex2 1.3
(compiled 2020.07.31 svn.rc2a77460 for OlexSys, GUI svn.r6145)
;
_cell_angle_alpha 90
_cell_angle_beta 90
_cell_angle_gamma 90
_cell_formula_units_Z 10
_cell_length_a 6.1732(3)
_cell_length_b 6.1732(3)
_cell_length_c 5.6881(5)
_cell_measurement_reflns_used 922
_cell_measurement_temperature 293(3)
_cell_measurement_theta_max 16.0740
_cell_measurement_theta_min 1.8000
_cell_volume 216.76(2)
_computing_molecular_graphics 'Olex2 1.3 (Dolomanov et al., 2009)'
_computing_publication_material 'Olex2 1.3 (Dolomanov et al., 2009)'
_computing_structure_refinement 'olex2.refine 1.3 (Bourhis et al., 2015)'
_diffrn_ambient_temperature 293(3)
_diffrn_detector 'CCD plate'
_diffrn_measured_fraction_theta_full 0.8934
_diffrn_measured_fraction_theta_max 0.6534
_diffrn_measurement_device 'abstract diffractometer'
_diffrn_measurement_device_type 'esperanto-CrysAlisPro-abstract goniometer imported esperanto images'
_diffrn_radiation_monochromator synchrotron
_diffrn_radiation_probe x-ray
_diffrn_radiation_type synchrotron
_diffrn_radiation_wavelength 0.27552
_diffrn_reflns_av_R_equivalents 0.0000
_diffrn_reflns_av_unetI/netI 0.0322
_diffrn_reflns_Laue_measured_fraction_full 0.8934
_diffrn_reflns_Laue_measured_fraction_max 0.6534
_diffrn_reflns_limit_h_max 14
_diffrn_reflns_limit_h_min 1
_diffrn_reflns_limit_k_max 10
_diffrn_reflns_limit_k_min 0
_diffrn_reflns_limit_l_max 12
_diffrn_reflns_limit_l_min 0
_diffrn_reflns_number 629
_diffrn_reflns_point_group_measured_fraction_full 0.8934
_diffrn_reflns_point_group_measured_fraction_max 0.6534
_diffrn_reflns_theta_full 9.5154
_diffrn_reflns_theta_max 19.98
_diffrn_reflns_theta_min 1.81
_diffrn_source synchrotron
_exptl_absorpt_coefficient_mu 0.034
_exptl_crystal_colour colourless
_exptl_crystal_density_diffrn 1.380
_exptl_crystal_description disc
_exptl_crystal_F_000 99.950
_exptl_crystal_size_max 0.3
_exptl_crystal_size_mid 0.2
_exptl_crystal_size_min 0.2
_refine_diff_density_max 0.2976
_refine_diff_density_min -0.2904
_refine_diff_density_rms 0.0530
_refine_ls_d_res_high 0.4032
_refine_ls_d_res_low 4.3651
_refine_ls_goodness_of_fit_ref 1.3912
_refine_ls_hydrogen_treatment refall
_refine_ls_matrix_type full
_refine_ls_number_constraints 0
_refine_ls_number_parameters 36
_refine_ls_number_reflns 622
_refine_ls_number_restraints 0
_refine_ls_restrained_S_all 1.3912
_refine_ls_R_factor_all 0.0607
_refine_ls_R_factor_gt 0.0306
_refine_ls_shift/su_max 0.0005
_refine_ls_shift/su_mean 0.0000
_refine_ls_structure_factor_coef Fsqd
_refine_ls_weighting_details 'w=1/[\s^2^(Fo^2^)+(0.0217P)^2^] where P=(Fo^2^+2Fc^2^)/3'
_refine_ls_weighting_scheme calc
_refine_ls_wR_factor_gt 0.0600
_refine_ls_wR_factor_ref 0.0785
_reflns_Friedel_coverage 0.0
_reflns_limit_h_max 14
_reflns_limit_h_min 1
_reflns_limit_k_max 10
_reflns_limit_k_min 0
_reflns_limit_l_max 12
_reflns_limit_l_min 0
_reflns_number_gt 364
_reflns_number_total 622
_reflns_threshold_expression I>=2u(I)
_cod_data_source_file lt5051.cif
_cod_data_source_block D2O_APS_HAR
_cod_original_sg_symbol_H-M 'P 42/n m c'
_cod_database_code 1567347
_olex2_refinement_description
;
1. Others
 Fixed Sof: D1A(0.5) D1B(0.25) D2(0.25) D1C(0.25)
;
_olex2_submission_special_instructions 'No special instructions were received'

loop_
_space_group_symop_id
_space_group_symop_operation_xyz
1 x,y,z
2 -y+1/2,x,z+1/2
3 y,-x+1/2,z+1/2
4 x+1/2,-y,-z
5 -x,y+1/2,-z
6 -x+1/2,-y+1/2,z
7 y+1/2,x+1/2,-z+1/2
8 -y,-x,-z+1/2
9 -x,-y,-z
10 y-1/2,-x,-z-1/2
11 -y,x-1/2,-z-1/2
12 -x-1/2,y,z
13 x,-y-1/2,z
14 x-1/2,y-1/2,-z
15 -y-1/2,-x-1/2,z-1/2
16 y,x,z-1/2

loop_
_atom_site_label
_atom_site_type_symbol
_atom_site_fract_x
_atom_site_fract_y
_atom_site_fract_z
_atom_site_U_iso_or_equiv
_atom_site_adp_type
_atom_site_occupancy
_atom_site_site_symmetry_order
_atom_site_refinement_flags_posn
_atom_site_refinement_flags_adp
_atom_site_refinement_flags_occupancy
O1 O 0.52946(4) 0.75 0.12895(5) 0.03814(11) Uani 1.000000 2 S T P
O2 O 0.25 0.75 -0.25 0.03994(14) Uani 1.000000 8 S T P
D1A H 0.4682(19) 0.631(2) 0.210(3) 0.053(3) Uani 0.500000 1 . . .
D1B H 0.689(2) 0.75 0.128(2) 0.041(4) Uani 0.500000 2 S T P
D2 H 0.137(3) 0.75 -0.137(3) 0.047(4) Uani 0.500000 2 S T P
D1C H 0.462(3) 0.75 -0.022(3) 0.043(4) Uani 0.500000 2 S T P

loop_
_atom_site_aniso_label
_atom_site_aniso_U_11
_atom_site_aniso_U_22
_atom_site_aniso_U_33
_atom_site_aniso_U_12
_atom_site_aniso_U_13
_atom_site_aniso_U_23
O1 0.03078(13) 0.04247(15) 0.04117(18) -0.000000 0.00086(8) 0.000000
O2 0.04365(18) 0.04365(18) 0.0325(2) -0.000000 -0.000000 0.000000
D1A 0.051(7) 0.053(7) 0.055(6) -0.004(5) 0.006(6) 0.025(6)
D1B 0.026(5) 0.041(8) 0.057(11) -0.000000 -0.001(5) 0.000000
D2 0.058(10) 0.046(10) 0.037(10) -0.000000 0.019(7) 0.000000
D1C 0.040(9) 0.050(9) 0.037(10) -0.000000 -0.003(6) 0.000000

loop_
_atom_type_symbol
_atom_type_scat_dispersion_real
_atom_type_scat_dispersion_imag
_atom_type_scat_Cromer_Mann_a1
_atom_type_scat_Cromer_Mann_a2
_atom_type_scat_Cromer_Mann_a3
_atom_type_scat_Cromer_Mann_a4
_atom_type_scat_Cromer_Mann_b1
_atom_type_scat_Cromer_Mann_b2
_atom_type_scat_Cromer_Mann_b3
_atom_type_scat_Cromer_Mann_b4
_atom_type_scat_Cromer_Mann_c
_atom_type_scat_source
_atom_type_scat_dispersion_source
H 0.00000 0.00000 0.49300 0.32291 0.14019 0.04081 10.51090 26.12570 3.14236 57.79970 0.0030380000826 'International Tables Volume C Table 6.1.1.4 (pp. 500-502)' custom
O -0.00430 0.00070 3.04850 2.28680 1.54630 0.86700 13.27710 5.70110 0.32390 32.90890 0.250800013542 'International Tables Volume C Table 6.1.1.4 (pp. 500-502)' custom

loop_
_geom_angle_atom_site_label_1
_geom_angle_atom_site_label_2
_geom_angle_atom_site_label_3
_geom_angle
_geom_angle_site_symmetry_1
_geom_angle_site_symmetry_3
_geom_angle_publ_flag
D1A O1 D1A 102.1(17) 13_575 . ?
D1B O1 D1A 113.7(9) . . ?
D1B O1 D1A 113.7(9) . 13_575 ?
D1C O1 D1A 105.1(11) . . ?
D1C O1 D1A 105.1(11) . 13_575 ?
D1C O1 D1B 115.8(13) . . ?
D2 O2 D2 117.3(14) . 7_454 ?
D2 O2 D2 117.3(14) 8_664 6_565 ?
D2 O2 D2 117.3(14) 8_664 . ?
D2 O2 D2 95(2) 6_565 . ?
D2 O2 D2 95(2) 8_664 7_454 ?
D2 O2 D2 117.3(14) 6_565 7_454 ?
D1A D1A O1 164.3(8) 8_665 . ?
D1B D1B O1 179.8(8) 6_665 . ?
D1C D2 O2 175(3) 6_565 7_454 ?
D2 D1C O1 163(3) 6_565 . ?

loop_
_geom_bond_atom_site_label_1
_geom_bond_atom_site_label_2
_geom_bond_distance
_geom_bond_site_symmetry_2
_geom_bond_publ_flag
O1 D1A 0.947(12) . ?
O1 D1A 0.947(12) 13_575 ?
O1 D1B 0.988(15) . ?
O1 D1C 0.954(15) . ?
O2 D2 0.951(15) 6_565 ?
O2 D2 0.951(15) 8_664 ?
O2 D2 0.951(15) 7_454 ?
O2 D2 0.951(15) . ?
D1A D1A 0.98(2) 8_665 ?
D1B D1B 0.75(3) 6_665 ?
D2 D1C 0.89(2) 6_565 ?

loop_
_geom_torsion_atom_site_label_1
_geom_torsion_atom_site_label_2
_geom_torsion_atom_site_label_3
_geom_torsion_atom_site_label_4
_geom_torsion
_geom_torsion_site_symmetry_1
_geom_torsion_site_symmetry_2
_geom_torsion_site_symmetry_3
_geom_torsion_site_symmetry_4
_geom_torsion_publ_flag
O1 D1A D1A O1 -16(13) . . 8_665 8_665 ?
O1 D1A D1A O1 -16(13) 10_566 8_665 . . ?
